data_7063498
loop_
_publ_author_name
'Smirnova, Ksenia S.'
'Sanzhenakova, Elizaveta A.'
'Eltsov, Ilia V.'
'Pozdnyakov, Ivan P.'
'Russkikh, Alena A.'
'Dotsenko, Victor V.'
'Lider, Elizaveta V.'

_publ_section_title
;
 Photoluminescent lanthanide(iii) coordination polymers based on
 2-{[(4-methylphenyl)amino]methylene}-5,5-dimethylcyclohexane-1,3-dione
;
_journal_issue 43
_journal_name_full 'New Journal of Chemistry'
_journal_page_first 18536
_journal_page_last 18545
_journal_paper_doi 10.1039/D4NJ03444A
_journal_volume 48
_journal_year 2024
_chemical_formula_moiety 'C32 H38 Eu N5 O13'
_chemical_formula_sum 'C32 H38 Eu N5 O13'
_chemical_formula_weight 852.63
_space_group_crystal_system monoclinic
_space_group_IT_number 15
_space_group_name_Hall '-C 2yc'
_space_group_name_H-M_alt 'C 1 2/c 1'
_atom_sites_solution_hydrogens geom
_atom_sites_solution_primary dual
_audit_creation_date 2024-03-11
_audit_creation_method
;
Olex2 1.3
(compiled 2020.11.12 svn.r5f609507 for OlexSys, GUI svn.r6408)
;
_audit_update_record
;
2024-09-30 deposited with the CCDC.	2024-10-09 downloaded from the CCDC.
;
_cell_angle_alpha 90
_cell_angle_beta 93.018(2)
_cell_angle_gamma 90
_cell_formula_units_Z 4
_cell_length_a 14.5613(5)
_cell_length_b 11.6777(6)
_cell_length_c 20.3665(8)
_cell_measurement_reflns_used 6992
_cell_measurement_temperature 150.0
_cell_measurement_theta_max 26.99
_cell_measurement_theta_min 2.48
_cell_volume 3458.4(3)
_computing_cell_refinement 'Bruker SAINT'
_computing_data_collection 'Bruker APEX3'
_computing_data_reduction 'Bruker SAINT'
_computing_molecular_graphics 'Olex2 1.3 (Dolomanov et al., 2009)'
_computing_publication_material 'Olex2 1.3 (Dolomanov et al., 2009)'
_computing_structure_refinement 'SHELXL 2014/7 (Sheldrick, 2015)'
_computing_structure_solution 'SHELXT 2014/5 (Sheldrick, 2014)'
_diffrn_ambient_temperature 150.0
_diffrn_measured_fraction_theta_full 1.000
_diffrn_measured_fraction_theta_max 0.999
_diffrn_measurement_device_type 'Bruker D8 Venture diffractometer'
_diffrn_measurement_method '\f and \w scans'
_diffrn_radiation_type MoK\a
_diffrn_radiation_wavelength 0.71073
_diffrn_reflns_av_R_equivalents 0.0666
_diffrn_reflns_av_unetI/netI 0.0417
_diffrn_reflns_Laue_measured_fraction_full 1.000
_diffrn_reflns_Laue_measured_fraction_max 0.999
_diffrn_reflns_limit_h_max 18
_diffrn_reflns_limit_h_min -18
_diffrn_reflns_limit_k_max 14
_diffrn_reflns_limit_k_min -14
_diffrn_reflns_limit_l_max 26
_diffrn_reflns_limit_l_min -25
_diffrn_reflns_number 26306
_diffrn_reflns_point_group_measured_fraction_full 1.000
_diffrn_reflns_point_group_measured_fraction_max 0.999
_diffrn_reflns_theta_full 25.242
_diffrn_reflns_theta_max 27.118
_diffrn_reflns_theta_min 2.003
_diffrn_source_current 1.4
_diffrn_source_power 0.07
_diffrn_source_voltage 50.0
_diffrn_standards_number 0
_exptl_absorpt_coefficient_mu 1.887
_exptl_absorpt_correction_T_max 0.7455
_exptl_absorpt_correction_T_min 0.6666
_exptl_absorpt_correction_type multi-scan
_exptl_absorpt_process_details
;
SADABS-2016/2 (Bruker,2016/2) was used for absorption correction.
wR2(int) was 0.0794 before and 0.0650 after correction.
The Ratio of minimum to maximum transmission is 0.8942.
The \l/2 correction factor is Not present.
;
_exptl_crystal_colour colourless
_exptl_crystal_colour_primary colourless
_exptl_crystal_density_diffrn 1.638
_exptl_crystal_description prism
_exptl_crystal_F_000 1728
_exptl_crystal_size_max 0.16
_exptl_crystal_size_mid 0.14
_exptl_crystal_size_min 0.05
_refine_diff_density_max 0.514
_refine_diff_density_min -0.473
_refine_diff_density_rms 0.099
_refine_ls_extinction_method none
_refine_ls_goodness_of_fit_ref 1.042
_refine_ls_hydrogen_treatment constr
_refine_ls_matrix_type full
_refine_ls_number_parameters 235
_refine_ls_number_reflns 3801
_refine_ls_number_restraints 0
_refine_ls_restrained_S_all 1.042
_refine_ls_R_factor_all 0.0321
_refine_ls_R_factor_gt 0.0275
_refine_ls_shift/su_max 0.001
_refine_ls_shift/su_mean 0.000
_refine_ls_structure_factor_coef Fsqd
_refine_ls_weighting_details 'w=1/[\s^2^(Fo^2^)+(0.0189P)^2^+4.2610P] where P=(Fo^2^+2Fc^2^)/3'
_refine_ls_weighting_scheme calc
_refine_ls_wR_factor_gt 0.0522
_refine_ls_wR_factor_ref 0.0546
_reflns_Friedel_coverage 0.000
_reflns_number_gt 3468
_reflns_number_total 3801
_reflns_threshold_expression 'I > 2\s(I)'
_cod_data_source_file d4nj03444a2.cif
_cod_data_source_block 20ypp-3
_cod_depositor_comments 'Adding full bibliography for 7063497--7063502.cif.'
_cod_database_code 7063498
_shelx_shelxl_version_number 2014/7
_shelx_space_group_comment
;
The symmetry employed for this shelxl refinement is uniquely defined
by the following loop, which should always be used as a source of
symmetry information in preference to the above space-group names.
They are only intended as comments.
;
_shelx_estimated_absorpt_t_max 0.912
_shelx_estimated_absorpt_t_min 0.752
_olex2_refinement_description
;
1. Fixed Uiso
 At 1.2 times of:
  All C(H) groups, All C(H,H) groups, All N(H) groups
 At 1.5 times of:
  All C(H,H,H) groups
2.a Secondary CH2 refined with riding coordinates:
 C2(H2A,H2B), C6(H6A,H6B)
2.b Aromatic/amide H refined with riding coordinates:
 N1(H1), C9(H9), C11(H11), C16(H16), C15(H15), C12(H12)
2.c Idealised Me refined as rotating group:
 C5(H5A,H5B,H5C), C4(H4A,H4B,H4C), C14(H14A,H14B,H14C)
;
_olex2_submission_special_instructions 'No special instructions were received'

loop_
_space_group_symop_operation_xyz
'x, y, z'
'-x, y, -z+1/2'
'x+1/2, y+1/2, z'
'-x+1/2, y+1/2, -z+1/2'
'-x, -y, -z'
'x, -y, z-1/2'
'-x+1/2, -y+1/2, -z'
'x+1/2, -y+1/2, z-1/2'

loop_
_atom_site_label
_atom_site_type_symbol
_atom_site_fract_x
_atom_site_fract_y
_atom_site_fract_z
_atom_site_U_iso_or_equiv
_atom_site_adp_type
_atom_site_occupancy
_atom_site_site_symmetry_order
_atom_site_calc_flag
_atom_site_refinement_flags_posn
_atom_site_refinement_flags_adp
_atom_site_refinement_flags_occupancy
_atom_site_disorder_assembly
_atom_site_disorder_group
Eu1 Eu 0.5000 0.63300(2) 0.7500 0.01313(6) Uani 1 2 d S T P . .
O4 O 0.56989(12) 0.64184(17) 0.63743(9) 0.0228(4) Uani 1 1 d . . . . .
O2 O 0.15732(12) 0.21442(17) 0.75250(9) 0.0230(4) Uani 1 1 d . . . . .
O3 O 0.43254(12) 0.57410(17) 0.64061(9) 0.0242(4) Uani 1 1 d . . . . .
O6 O 0.50596(13) 0.82790(16) 0.80327(9) 0.0235(4) Uani 1 1 d . . . . .
O1 O 0.40459(12) 0.46997(17) 0.76251(9) 0.0253(4) Uani 1 1 d . . . . .
N2 N 0.49821(15) 0.60456(19) 0.60532(11) 0.0206(5) Uani 1 1 d . . . . .
O5 O 0.49397(15) 0.5969(2) 0.54613(10) 0.0386(6) Uani 1 1 d . . . . .
N3 N 0.5000 0.8855(3) 0.7500 0.0244(7) Uani 1 2 d S T P . .
N1 N 0.20181(15) 0.3407(2) 0.64483(11) 0.0236(5) Uani 1 1 d . . . . .
H1 H 0.1586 0.2966 0.6598 0.028 Uiso 1 1 calc R U . . .
O7 O 0.5000 0.9897(3) 0.7500 0.0422(8) Uani 1 2 d S T P . .
C7 C 0.22352(17) 0.2608(2) 0.78395(13) 0.0190(6) Uani 1 1 d . . . . .
C8 C 0.28035(17) 0.3425(2) 0.75292(13) 0.0193(6) Uani 1 1 d . . . . .
C3 C 0.34625(18) 0.2426(2) 0.87712(13) 0.0208(6) Uani 1 1 d . . . . .
C10 C 0.19527(19) 0.3698(2) 0.57643(13) 0.0223(6) Uani 1 1 d . . . . .
C1 C 0.35757(17) 0.3962(2) 0.78866(13) 0.0184(6) Uani 1 1 d . . . . .
C2 C 0.37996(18) 0.3614(2) 0.85864(13) 0.0224(6) Uani 1 1 d . . . . .
H2A H 0.3527 0.4183 0.8880 0.027 Uiso 1 1 calc R U . . .
H2B H 0.4475 0.3642 0.8669 0.027 Uiso 1 1 calc R U . . .
C5 C 0.4006(2) 0.1511(3) 0.84198(15) 0.0310(7) Uani 1 1 d . . . . .
H5A H 0.3901 0.1598 0.7943 0.046 Uiso 1 1 calc R U . . .
H5B H 0.3802 0.0750 0.8553 0.046 Uiso 1 1 calc R U . . .
H5C H 0.4663 0.1600 0.8538 0.046 Uiso 1 1 calc R U . . .
C9 C 0.26681(18) 0.3746(2) 0.68628(13) 0.0223(6) Uani 1 1 d . . . . .
H9 H 0.3101 0.4268 0.6700 0.027 Uiso 1 1 calc R U . . .
C6 C 0.24401(18) 0.2334(3) 0.85540(14) 0.0248(6) Uani 1 1 d . . . . .
H6A H 0.2227 0.1546 0.8641 0.030 Uiso 1 1 calc R U . . .
H6B H 0.2086 0.2863 0.8824 0.030 Uiso 1 1 calc R U . . .
C11 C 0.10939(19) 0.3786(3) 0.54501(14) 0.0258(6) Uani 1 1 d . . . . .
H11 H 0.0556 0.3675 0.5687 0.031 Uiso 1 1 calc R U . . .
C16 C 0.27420(19) 0.3872(2) 0.54225(14) 0.0257(6) Uani 1 1 d . . . . .
H16 H 0.3332 0.3834 0.5643 0.031 Uiso 1 1 calc R U . . .
C13 C 0.17958(19) 0.4169(2) 0.44240(13) 0.0239(6) Uani 1 1 d . . . . .
C15 C 0.26536(19) 0.4100(3) 0.47529(14) 0.0262(6) Uani 1 1 d . . . . .
H15 H 0.3191 0.4212 0.4515 0.031 Uiso 1 1 calc R U . . .
C4 C 0.3580(2) 0.2266(3) 0.95129(14) 0.0291(7) Uani 1 1 d . . . . .
H4A H 0.4233 0.2323 0.9651 0.044 Uiso 1 1 calc R U . . .
H4B H 0.3347 0.1510 0.9632 0.044 Uiso 1 1 calc R U . . .
H4C H 0.3235 0.2861 0.9733 0.044 Uiso 1 1 calc R U . . .
C12 C 0.10268(19) 0.4034(3) 0.47909(14) 0.0267(6) Uani 1 1 d . . . . .
H12 H 0.0434 0.4117 0.4579 0.032 Uiso 1 1 calc R U . . .
C14 C 0.1701(2) 0.4343(3) 0.36908(15) 0.0362(8) Uani 1 1 d . . . . .
H14A H 0.1377 0.5064 0.3594 0.054 Uiso 1 1 calc R U . . .
H14B H 0.1352 0.3706 0.3488 0.054 Uiso 1 1 calc R U . . .
H14C H 0.2313 0.4373 0.3513 0.054 Uiso 1 1 calc R U . . .

loop_
_atom_site_aniso_label
_atom_site_aniso_U_11
_atom_site_aniso_U_22
_atom_site_aniso_U_33
_atom_site_aniso_U_23
_atom_site_aniso_U_13
_atom_site_aniso_U_12
Eu1 0.01156(9) 0.01293(10) 0.01484(10) 0.000 0.00016(6) 0.000
O4 0.0228(10) 0.0245(11) 0.0212(10) -0.0045(8) 0.0030(7) -0.0040(8)
O2 0.0152(9) 0.0286(12) 0.0249(11) -0.0015(8) -0.0032(7) -0.0072(8)
O3 0.0170(9) 0.0327(12) 0.0229(11) -0.0042(9) 0.0016(8) -0.0016(8)
O6 0.0299(11) 0.0222(11) 0.0186(10) 0.0025(8) 0.0023(8) -0.0008(8)
O1 0.0237(10) 0.0237(11) 0.0288(12) 0.0013(9) 0.0034(8) -0.0100(8)
N2 0.0236(12) 0.0205(13) 0.0174(12) 0.0003(9) -0.0014(9) 0.0048(9)
O5 0.0421(13) 0.0581(16) 0.0154(11) -0.0058(10) -0.0007(9) 0.0001(11)
N3 0.0243(17) 0.0186(19) 0.031(2) 0.000 0.0037(14) 0.000
N1 0.0233(12) 0.0238(14) 0.0239(13) 0.0026(10) 0.0021(9) -0.0052(10)
O7 0.067(2) 0.0180(17) 0.041(2) 0.000 0.0033(17) 0.000
C7 0.0159(13) 0.0189(15) 0.0220(15) -0.0027(11) 0.0012(10) 0.0010(10)
C8 0.0184(13) 0.0185(15) 0.0208(15) -0.0006(11) 0.0001(10) 0.0001(10)
C3 0.0212(14) 0.0206(15) 0.0202(15) 0.0025(11) -0.0018(11) -0.0013(11)
C10 0.0284(14) 0.0188(14) 0.0197(14) 0.0013(12) 0.0028(11) -0.0015(12)
C1 0.0182(13) 0.0135(14) 0.0239(15) -0.0008(11) 0.0046(10) 0.0016(10)
C2 0.0206(13) 0.0222(15) 0.0238(15) -0.0014(12) -0.0036(10) -0.0038(11)
C5 0.0337(17) 0.0309(19) 0.0279(17) 0.0023(13) -0.0020(12) 0.0078(13)
C9 0.0194(13) 0.0229(15) 0.0248(15) -0.0019(12) 0.0014(10) -0.0001(11)
C6 0.0259(15) 0.0267(17) 0.0216(16) 0.0034(12) -0.0003(11) -0.0067(12)
C11 0.0264(15) 0.0257(17) 0.0255(16) 0.0010(12) 0.0035(11) -0.0021(12)
C16 0.0212(14) 0.0265(17) 0.0288(16) 0.0005(12) -0.0038(11) -0.0016(12)
C13 0.0323(16) 0.0217(15) 0.0175(15) 0.0011(11) -0.0010(11) -0.0039(12)
C15 0.0237(15) 0.0274(17) 0.0278(17) 0.0002(13) 0.0044(12) -0.0030(12)
C4 0.0282(16) 0.0369(19) 0.0217(16) 0.0023(13) -0.0034(12) -0.0010(13)
C12 0.0249(15) 0.0281(17) 0.0265(16) 0.0003(13) -0.0031(12) -0.0020(12)
C14 0.0376(18) 0.046(2) 0.0250(17) 0.0078(15) -0.0017(13) -0.0052(15)

loop_
_atom_type_symbol
_atom_type_description
_atom_type_scat_dispersion_real
_atom_type_scat_dispersion_imag
_atom_type_scat_source
C C 0.0033 0.0016 'International Tables Vol C Tables 4.2.6.8 and 6.1.1.4'
H H 0.0000 0.0000 'International Tables Vol C Tables 4.2.6.8 and 6.1.1.4'
Eu Eu -0.1578 3.6682 'International Tables Vol C Tables 4.2.6.8 and 6.1.1.4'
N N 0.0061 0.0033 'International Tables Vol C Tables 4.2.6.8 and 6.1.1.4'
O O 0.0106 0.0060 'International Tables Vol C Tables 4.2.6.8 and 6.1.1.4'

loop_
_geom_angle_atom_site_label_1
_geom_angle_atom_site_label_2
_geom_angle_atom_site_label_3
_geom_angle
_geom_angle_site_symmetry_1
_geom_angle_site_symmetry_3
_geom_angle_publ_flag
O4 Eu1 O4 175.38(9) . 2_656 ?
O2 Eu1 O4 112.14(6) 4_556 . ?
O2 Eu1 O4 112.14(6) 3 2_656 ?
O2 Eu1 O4 65.93(6) 4_556 2_656 ?
O2 Eu1 O4 65.93(6) 3 . ?
O2 Eu1 O2 134.88(9) 3 4_556 ?
O2 Eu1 O3 116.49(6) 3 . ?
O2 Eu1 O3 116.49(6) 4_556 2_656 ?
O2 Eu1 O3 76.49(6) 3 2_656 ?
O2 Eu1 O3 76.49(6) 4_556 . ?
O2 Eu1 O6 68.53(6) 3 . ?
O2 Eu1 O6 68.53(6) 4_556 2_656 ?
O2 Eu1 O6 70.93(6) 3 2_656 ?
O2 Eu1 O6 70.93(6) 4_556 . ?
O3 Eu1 O4 131.11(6) . 2_656 ?
O3 Eu1 O4 50.57(6) 2_656 2_656 ?
O3 Eu1 O4 131.11(6) 2_656 . ?
O3 Eu1 O4 50.57(6) . . ?
O3 Eu1 O3 147.85(10) . 2_656 ?
O3 Eu1 O6 82.01(6) . 2_656 ?
O3 Eu1 O6 82.01(6) 2_656 . ?
O3 Eu1 O6 129.71(6) . . ?
O3 Eu1 O6 129.72(6) 2_656 2_656 ?
O6 Eu1 O4 110.05(6) . . ?
O6 Eu1 O4 110.05(6) 2_656 2_656 ?
O6 Eu1 O4 65.44(6) . 2_656 ?
O6 Eu1 O4 65.44(6) 2_656 . ?
O6 Eu1 O6 50.92(8) 2_656 . ?
O1 Eu1 O4 70.98(6) 2_656 . ?
O1 Eu1 O4 112.98(6) 2_656 2_656 ?
O1 Eu1 O4 112.98(6) . . ?
O1 Eu1 O4 70.99(6) . 2_656 ?
O1 Eu1 O2 148.15(7) . 3 ?
O1 Eu1 O2 76.39(7) 2_656 3 ?
O1 Eu1 O2 76.39(7) . 4_556 ?
O1 Eu1 O2 148.15(7) 2_656 4_556 ?
O1 Eu1 O3 83.57(6) . 2_656 ?
O1 Eu1 O3 70.66(7) . . ?
O1 Eu1 O3 83.57(6) 2_656 . ?
O1 Eu1 O3 70.66(6) 2_656 2_656 ?
O1 Eu1 O6 139.62(6) 2_656 . ?
O1 Eu1 O6 139.62(6) . 2_656 ?
O1 Eu1 O6 133.13(6) 2_656 2_656 ?
O1 Eu1 O6 133.13(6) . . ?
O1 Eu1 O1 73.65(10) . 2_656 ?
N2 O4 Eu1 95.29(14) . . ?
C7 O2 Eu1 149.58(18) . 3_445 ?
N2 O3 Eu1 98.93(14) . . ?
N3 O6 Eu1 96.38(17) . . ?
N3 O6 Eu1 96.38(17) 2_656 . ?
N3 O6 N3 0.0 2_656 . ?
C1 O1 Eu1 160.46(18) . . ?
O3 N2 O4 115.0(2) . . ?
O5 N2 O4 122.3(2) . . ?
O5 N2 O3 122.8(2) . . ?
O6 N3 O6 116.3(3) 2_656 . ?
N3 N3 O6 0(10) 2_656 2_656 ?
N3 N3 O6 0(10) 2_656 . ?
N3 N3 O7 0(10) 2_656 . ?
O7 N3 O6 121.85(16) . 2_656 ?
O7 N3 O6 121.84(16) . . ?
C10 N1 H1 117.6 . . ?
C9 N1 H1 117.6 . . ?
C9 N1 C10 124.7(2) . . ?
N3 O7 N3 0.000(1) 2_656 . ?
O2 C7 C8 120.7(2) . . ?
O2 C7 C6 120.7(2) . . ?
C8 C7 C6 118.6(2) . . ?
C7 C8 C1 121.2(2) . . ?
C9 C8 C7 123.1(2) . . ?
C9 C8 C1 115.7(2) . . ?
C2 C3 C5 109.8(2) . . ?
C2 C3 C6 108.2(2) . . ?
C5 C3 C6 109.5(2) . . ?
C4 C3 C2 109.6(2) . . ?
C4 C3 C5 110.2(2) . . ?
C4 C3 C6 109.5(2) . . ?
C11 C10 N1 118.8(2) . . ?
C11 C10 C16 120.7(3) . . ?
C16 C10 N1 120.5(2) . . ?
O1 C1 C8 121.1(2) . . ?
O1 C1 C2 119.9(2) . . ?
C8 C1 C2 118.9(2) . . ?
C3 C2 H2A 108.5 . . ?
C3 C2 H2B 108.5 . . ?
C1 C2 C3 115.0(2) . . ?
C1 C2 H2A 108.5 . . ?
C1 C2 H2B 108.5 . . ?
H2A C2 H2B 107.5 . . ?
C3 C5 H5A 109.5 . . ?
C3 C5 H5B 109.5 . . ?
C3 C5 H5C 109.5 . . ?
H5A C5 H5B 109.5 . . ?
H5A C5 H5C 109.5 . . ?
H5B C5 H5C 109.5 . . ?
N1 C9 C8 127.2(3) . . ?
N1 C9 H9 116.4 . . ?
C8 C9 H9 116.4 . . ?
C7 C6 C3 113.8(2) . . ?
C7 C6 H6A 108.8 . . ?
C7 C6 H6B 108.8 . . ?
C3 C6 H6A 108.8 . . ?
C3 C6 H6B 108.8 . . ?
H6A C6 H6B 107.7 . . ?
C10 C11 H11 120.5 . . ?
C12 C11 C10 119.1(3) . . ?
C12 C11 H11 120.5 . . ?
C10 C16 H16 120.5 . . ?
C15 C16 C10 118.9(3) . . ?
C15 C16 H16 120.5 . . ?
C15 C13 C14 121.3(3) . . ?
C12 C13 C15 117.7(3) . . ?
C12 C13 C14 121.0(3) . . ?
C16 C15 H15 119.4 . . ?
C13 C15 C16 121.3(3) . . ?
C13 C15 H15 119.4 . . ?
C3 C4 H4A 109.5 . . ?
C3 C4 H4B 109.5 . . ?
C3 C4 H4C 109.5 . . ?
H4A C4 H4B 109.5 . . ?
H4A C4 H4C 109.5 . . ?
H4B C4 H4C 109.5 . . ?
C11 C12 C13 122.2(3) . . ?
C11 C12 H12 118.9 . . ?
C13 C12 H12 118.9 . . ?
C13 C14 H14A 109.5 . . ?
C13 C14 H14B 109.5 . . ?
C13 C14 H14C 109.5 . . ?
H14A C14 H14B 109.5 . . ?
H14A C14 H14C 109.5 . . ?
H14B C14 H14C 109.5 . . ?

loop_
_geom_bond_atom_site_label_1
_geom_bond_atom_site_label_2
_geom_bond_distance
_geom_bond_site_symmetry_2
_geom_bond_publ_flag
Eu1 O4 2.5589(18) . ?
Eu1 O4 2.5590(18) 2_656 ?
Eu1 O2 2.4782(17) 3 ?
Eu1 O2 2.4782(17) 4_556 ?
Eu1 O3 2.4842(18) . ?
Eu1 O3 2.4842(18) 2_656 ?
Eu1 O6 2.5208(19) 2_656 ?
Eu1 O6 2.5208(19) . ?
Eu1 O1 2.3784(18) 2_656 ?
Eu1 O1 2.3784(18) . ?
O4 N2 1.279(3) . ?
O2 Eu1 2.4783(17) 3_445 ?
O2 C7 1.252(3) . ?
O3 N2 1.277(3) . ?
O6 N3 1.276(2) . ?
O6 N3 1.276(2) 2_656 ?
O1 C1 1.238(3) . ?
N2 O5 1.207(3) . ?
N3 O6 1.276(2) 2_656 ?
N3 N3 0.000000(15) 2_656 ?
N3 O7 1.216(4) . ?
N1 H1 0.8800 . ?
N1 C10 1.432(3) . ?
N1 C9 1.297(3) . ?
O7 N3 1.216(4) 2_656 ?
C7 C8 1.432(4) . ?
C7 C6 1.504(4) . ?
C8 C1 1.449(4) . ?
C8 C9 1.412(4) . ?
C3 C2 1.526(4) . ?
C3 C5 1.529(4) . ?
C3 C6 1.534(4) . ?
C3 C4 1.523(4) . ?
C10 C11 1.378(4) . ?
C10 C16 1.390(4) . ?
C1 C2 1.501(4) . ?
C2 H2A 0.9900 . ?
C2 H2B 0.9900 . ?
C5 H5A 0.9800 . ?
C5 H5B 0.9800 . ?
C5 H5C 0.9800 . ?
C9 H9 0.9500 . ?
C6 H6A 0.9900 . ?
C6 H6B 0.9900 . ?
C11 H11 0.9500 . ?
C11 C12 1.372(4) . ?
C16 H16 0.9500 . ?
C16 C15 1.389(4) . ?
C13 C15 1.388(4) . ?
C13 C12 1.387(4) . ?
C13 C14 1.506(4) . ?
C15 H15 0.9500 . ?
C4 H4A 0.9800 . ?
C4 H4B 0.9800 . ?
C4 H4C 0.9800 . ?
C12 H12 0.9500 . ?
C14 H14A 0.9800 . ?
C14 H14B 0.9800 . ?
C14 H14C 0.9800 . ?

loop_
_geom_torsion_atom_site_label_1
_geom_torsion_atom_site_label_2
_geom_torsion_atom_site_label_3
_geom_torsion_atom_site_label_4
_geom_torsion
_geom_torsion_site_symmetry_1
_geom_torsion_site_symmetry_2
_geom_torsion_site_symmetry_3
_geom_torsion_site_symmetry_4
_geom_torsion_publ_flag
Eu1 O4 N2 O3 -4.7(2) . . . . ?
Eu1 O4 N2 O5 176.6(2) . . . . ?
Eu1 O2 C7 C8 -146.2(3) 3_445 . . . ?
Eu1 O2 C7 C6 32.7(5) 3_445 . . . ?
Eu1 O3 N2 O4 4.9(2) . . . . ?
Eu1 O3 N2 O5 -176.4(2) . . . . ?
Eu1 O6 N3 O6 -0.001(2) . . . 2_656 ?
Eu1 O6 N3 N3 0.0(6) . . . 2_656 ?
Eu1 O6 N3 O7 180.000(2) . . . . ?
Eu1 O1 C1 C8 149.8(4) . . . . ?
Eu1 O1 C1 C2 -29.9(7) . . . . ?
O2 C7 C8 C1 -179.6(2) . . . . ?
O2 C7 C8 C9 -0.8(4) . . . . ?
O2 C7 C6 C3 149.9(3) . . . . ?
O6 N3 O7 N3 0(100) . . . 2_656 ?
O6 N3 O7 N3 0(100) 2_656 . . 2_656 ?
O1 C1 C2 C3 -156.5(2) . . . . ?
N3 O6 N3 O6 0(57) 2_656 . . 2_656 ?
N3 O6 N3 O7 0(100) 2_656 . . . ?
N1 C10 C11 C12 -178.3(3) . . . . ?
N1 C10 C16 C15 177.0(3) . . . . ?
C7 C8 C1 O1 -177.3(2) . . . . ?
C7 C8 C1 C2 2.4(4) . . . . ?
C7 C8 C9 N1 2.9(5) . . . . ?
C8 C7 C6 C3 -31.1(4) . . . . ?
C8 C1 C2 C3 23.8(3) . . . . ?
C10 N1 C9 C8 -175.3(3) . . . . ?
C10 C11 C12 C13 1.9(5) . . . . ?
C10 C16 C15 C13 0.7(4) . . . . ?
C1 C8 C9 N1 -178.3(3) . . . . ?
C2 C3 C6 C7 54.2(3) . . . . ?
C5 C3 C2 C1 68.9(3) . . . . ?
C5 C3 C6 C7 -65.5(3) . . . . ?
C9 N1 C10 C11 -149.2(3) . . . . ?
C9 N1 C10 C16 31.8(4) . . . . ?
C9 C8 C1 O1 3.9(4) . . . . ?
C9 C8 C1 C2 -176.4(2) . . . . ?
C6 C7 C8 C1 1.5(4) . . . . ?
C6 C7 C8 C9 -179.7(3) . . . . ?
C6 C3 C2 C1 -50.6(3) . . . . ?
C11 C10 C16 C15 -2.0(4) . . . . ?
C16 C10 C11 C12 0.7(4) . . . . ?
C15 C13 C12 C11 -3.1(5) . . . . ?
C4 C3 C2 C1 -170.0(2) . . . . ?
C4 C3 C6 C7 173.6(2) . . . . ?
C12 C13 C15 C16 1.8(4) . . . . ?
C14 C13 C15 C16 -176.1(3) . . . . ?
C14 C13 C12 C11 174.8(3) . . . . ?
